data_2205623
loop_
_publ_author_name
'Qing-Hua Wang'
'Guo-Cong Guo'
'Ming-Sheng Wang'

_publ_section_title
;
 1,4-Bis(4-dimethylaminobenzyl)-2,3-diaza-1,3-butadiene
;
_journal_issue 4
_journal_name_full 'Acta Crystallographica Section E'
_journal_page_first o1156
_journal_page_last o1157
_journal_paper_doi 10.1107/S1600536805008664
_journal_volume 61
_journal_year 2005
_chemical_formula_iupac 'C18 H22 N4'
_chemical_formula_moiety 'C18 H22 N4'
_chemical_formula_sum 'C18 H22 N4'
_chemical_formula_weight 294.40
_chemical_name_systematic
;
1,4-Bis(4-dimethylaminobenzyl)-2,3-diaza-1,3-butadiene
;
_space_group_IT_number 14
_symmetry_cell_setting monoclinic
_symmetry_space_group_name_Hall '-P 2ybc'
_symmetry_space_group_name_H-M 'P 1 21/c 1'
_atom_sites_solution_hydrogens geom
_atom_sites_solution_primary direct
_atom_sites_solution_secondary difmap
_cell_angle_alpha 90.00
_cell_angle_beta 97.864(6)
_cell_angle_gamma 90.00
_cell_formula_units_Z 2
_cell_length_a 8.232(4)
_cell_length_b 6.065(3)
_cell_length_c 16.710(9)
_cell_measurement_reflns_used 1199
_cell_measurement_temperature 292.15
_cell_measurement_theta_max 27.4835
_cell_measurement_theta_min 2.4990
_cell_volume 826.4(7)
_computing_cell_refinement CrystalClear
_computing_data_collection 'CrystalClear (Rigaku, 2002)'
_computing_data_reduction CrystalClear
_computing_molecular_graphics 'PLATON (Spek, 2003)'
_computing_publication_material SHELXL97
_computing_structure_refinement 'SHELXL97 (Sheldrick, 1997)'
_computing_structure_solution 'SHELXS97 (Sheldrick, 1997)'
_diffrn_ambient_temperature 292.15
_diffrn_detector_area_resol_mean 14.6306
_diffrn_measured_fraction_theta_full 0.951
_diffrn_measured_fraction_theta_max 0.951
_diffrn_measurement_device_type 'Rigaku Mercury CCD area-detector'
_diffrn_measurement_method \w
_diffrn_radiation_monochromator graphite
_diffrn_radiation_source 'fine-focus sealed tube'
_diffrn_radiation_type MoK\a
_diffrn_radiation_wavelength 0.71073
_diffrn_reflns_av_R_equivalents 0.0407
_diffrn_reflns_av_sigmaI/netI 0.0586
_diffrn_reflns_limit_h_max 10
_diffrn_reflns_limit_h_min -10
_diffrn_reflns_limit_k_max 4
_diffrn_reflns_limit_k_min -7
_diffrn_reflns_limit_l_max 21
_diffrn_reflns_limit_l_min -21
_diffrn_reflns_number 4511
_diffrn_reflns_theta_full 27.47
_diffrn_reflns_theta_max 27.47
_diffrn_reflns_theta_min 2.50
_diffrn_standards_decay_% 0
_diffrn_standards_interval_count 0
_diffrn_standards_interval_time 0
_diffrn_standards_number 0
_exptl_absorpt_coefficient_mu 0.072
_exptl_absorpt_correction_T_max 0.9800
_exptl_absorpt_correction_T_min 0.9100
_exptl_absorpt_correction_type multi-scan
_exptl_absorpt_process_details '(SPHERE in CrystalClear; Rigaku, 2002)'
_exptl_crystal_colour yellow
_exptl_crystal_density_diffrn 1.183
_exptl_crystal_density_meas ?
_exptl_crystal_density_method .
_exptl_crystal_description block
_exptl_crystal_F_000 316
_exptl_crystal_size_max 0.62
_exptl_crystal_size_mid 0.45
_exptl_crystal_size_min 0.40
_refine_diff_density_max 0.140
_refine_diff_density_min -0.143
_refine_ls_extinction_coef 0.13(2)
_refine_ls_extinction_expression Fc^*^=kFc[1+0.001xFc^2^\l^3^/sin(2\q)]^-1/4^
_refine_ls_extinction_method 'SHELXL97 (Sheldrick, 1997)'
_refine_ls_goodness_of_fit_ref 1.098
_refine_ls_hydrogen_treatment constr
_refine_ls_matrix_type full
_refine_ls_number_parameters 108
_refine_ls_number_reflns 1794
_refine_ls_number_restraints 0
_refine_ls_restrained_S_all 1.098
_refine_ls_R_factor_all 0.1004
_refine_ls_R_factor_gt 0.0650
_refine_ls_shift/su_max 0.000
_refine_ls_shift/su_mean 0.000
_refine_ls_structure_factor_coef Fsqd
_refine_ls_weighting_details 'calc w = 1/[\s^2^(Fo^2^)+(0.067P)^2^+0.1316P] where P=(Fo^2^+2Fc^2^)/3'
_refine_ls_weighting_scheme calc
_refine_ls_wR_factor_gt 0.1475
_refine_ls_wR_factor_ref 0.1669
_reflns_number_gt 1192
_reflns_number_total 1794
_reflns_threshold_expression I>2\s(I)
_cod_data_source_file wn6337.cif
_cod_data_source_block I
_cod_original_sg_symbol_H-M 'P 21/c'
_cod_database_code 2205623
_cod_database_fobs_code 2205623

loop_
_symmetry_equiv_pos_as_xyz
'x, y, z'
'-x, y+1/2, -z+1/2'
'-x, -y, -z'
'x, -y-1/2, z-1/2'

loop_
_atom_site_label
_atom_site_fract_x
_atom_site_fract_y
_atom_site_fract_z
_atom_site_U_iso_or_equiv
_atom_site_adp_type
_atom_site_calc_flag
_atom_site_refinement_flags
_atom_site_occupancy
_atom_site_type_symbol
N1 0.3398(2) -0.0872(3) 0.63132(10) 0.0585(6) Uani d . 1 N
N2 0.0441(2) -0.0437(3) 0.97031(10) 0.0536(5) Uani d . 1 N
C1 0.3090(4) 0.0617(4) 0.56302(14) 0.0765(8) Uani d . 1 C
H1A 0.1959 0.1059 0.5560 0.115 Uiso calc R 1 H
H1B 0.3329 -0.0119 0.5151 0.115 Uiso calc R 1 H
H1C 0.3776 0.1895 0.5728 0.115 Uiso calc R 1 H
C2 0.4157(3) -0.2941(4) 0.61729(15) 0.0688(7) Uani d . 1 C
H2C 0.5003 -0.3253 0.6613 0.103 Uiso calc R 1 H
H2D 0.4628 -0.2863 0.5679 0.103 Uiso calc R 1 H
H2E 0.3349 -0.4091 0.6133 0.103 Uiso calc R 1 H
C3 0.2806(2) -0.0412(3) 0.70215(12) 0.0441(5) Uani d . 1 C
C4 0.2039(3) 0.1609(3) 0.71400(13) 0.0494(6) Uani d . 1 C
H4A 0.1973 0.270 0.6733 0.059 Uiso calc R 1 H
C5 0.1382(2) 0.2034(3) 0.78379(11) 0.0467(6) Uani d . 1 C
H5A 0.0873 0.343 0.78996 0.056 Uiso calc R 1 H
C6 0.1438(2) 0.0491(3) 0.84561(11) 0.0438(5) Uani d . 1 C
C7 0.2249(2) -0.1495(3) 0.83540(12) 0.0473(6) Uani d . 1 C
H7A 0.2334 -0.258 0.8779 0.057 Uiso calc R 1 H
C8 0.2929(2) -0.1941(3) 0.76631(12) 0.0482(6) Uani d . 1 C
H8A 0.3512 -0.336 0.76160 0.058 Uiso calc R 1 H
C9 0.0604(2) 0.0973(4) 0.91475(11) 0.0474(5) Uani d . 1 C
H9A 0.0111 0.255 0.91949 0.057 Uiso calc R 1 H

loop_
_atom_site_aniso_label
_atom_site_aniso_U_11
_atom_site_aniso_U_22
_atom_site_aniso_U_33
_atom_site_aniso_U_12
_atom_site_aniso_U_13
_atom_site_aniso_U_23
N1 0.0746(13) 0.0519(11) 0.0529(12) 0.0129(10) 0.0226(10) 0.0046(9)
N2 0.0593(12) 0.0610(11) 0.0419(10) -0.0047(9) 0.0118(8) -0.0035(8)
C1 0.109(2) 0.0687(16) 0.0584(15) 0.0145(15) 0.0355(15) 0.0117(13)
C2 0.0721(16) 0.0676(16) 0.0694(16) 0.0222(13) 0.0194(13) 0.0013(12)
C3 0.0418(11) 0.0459(11) 0.0452(12) -0.0017(9) 0.0080(9) 0.0029(9)
C4 0.0547(13) 0.0435(11) 0.0519(12) 0.0058(10) 0.0139(10) 0.0090(10)
C5 0.0481(12) 0.0433(11) 0.0494(12) 0.0037(9) 0.0094(10) 0.0015(9)
C6 0.0410(11) 0.0481(11) 0.0418(11) -0.0053(9) 0.0038(9) -0.0011(9)
C7 0.0518(12) 0.0462(12) 0.0430(12) 0.0002(10) 0.0032(9) 0.0089(9)
C8 0.0483(12) 0.0440(11) 0.0521(13) 0.0047(9) 0.0058(10) 0.0050(9)
C9 0.0460(11) 0.0543(12) 0.0411(11) -0.0037(10) 0.0036(9) -0.0021(9)

loop_
_atom_type_symbol
_atom_type_description
_atom_type_scat_dispersion_real
_atom_type_scat_dispersion_imag
_atom_type_scat_source
C C 0.0033 0.0016 'International Tables Vol C Tables 4.2.6.8 and 6.1.1.4'
H H 0.0000 0.0000 'International Tables Vol C Tables 4.2.6.8 and 6.1.1.4'
N N 0.0061 0.0033 'International Tables Vol C Tables 4.2.6.8 and 6.1.1.4'

loop_
_geom_angle_atom_site_label_1
_geom_angle_atom_site_label_2
_geom_angle_atom_site_label_3
_geom_angle_site_symmetry_3
_geom_angle
_geom_angle_publ_flag
C3 N1 C2 . 122.27(18) yes
C3 N1 C1 . 120.58(18) yes
C2 N1 C1 . 116.68(18) yes
C9 N2 N2 3_557 112.0(2) yes
N1 C1 H1A . 109.5 ?
N1 C1 H1B . 109.5 ?
H1A C1 H1B . 109.5 ?
N1 C1 H1C . 109.5 ?
H1A C1 H1C . 109.5 ?
H1B C1 H1C . 109.5 ?
N1 C2 H2C . 109.5 ?
N1 C2 H2D . 109.5 ?
H2C C2 H2D . 109.5 ?
N1 C2 H2E . 109.5 ?
H2C C2 H2E . 109.5 ?
H2D C2 H2E . 109.5 ?
N1 C3 C4 . 121.31(18) yes
N1 C3 C8 . 121.75(19) ?
C4 C3 C8 . 116.94(19) ?
C5 C4 C3 . 121.30(19) ?
C5 C4 H4A . 119.4 ?
C3 C4 H4A . 119.4 ?
C4 C5 C6 . 121.80(19) ?
C4 C5 H5A . 119.1 ?
C6 C5 H5A . 119.1 ?
C5 C6 C7 . 117.20(19) ?
C5 C6 C9 . 118.99(19) ?
C7 C6 C9 . 123.76(19) ?
C8 C7 C6 . 121.80(19) ?
C8 C7 H7A . 119.1 ?
C6 C7 H7A . 119.1 ?
C7 C8 C3 . 120.9(2) ?
C7 C8 H8A . 119.6 ?
C3 C8 H8A . 119.6 ?
N2 C9 C6 . 123.3(2) yes
N2 C9 H9A . 118.3 ?
C6 C9 H9A . 118.3 ?

loop_
_geom_bond_atom_site_label_1
_geom_bond_atom_site_label_2
_geom_bond_site_symmetry_2
_geom_bond_distance
_geom_bond_publ_flag
N1 C3 . 1.369(3) yes
N1 C2 . 1.435(3) yes
N1 C1 . 1.450(3) yes
N2 C9 . 1.282(3) yes
N2 N2 3_557 1.410(3) yes
C1 H1A . 0.9600 ?
C1 H1B . 0.9600 ?
C1 H1C . 0.9600 ?
C2 H2C . 0.9600 ?
C2 H2D . 0.9600 ?
C2 H2E . 0.9600 ?
C3 C4 . 1.405(3) ?
C3 C8 . 1.411(3) ?
C4 C5 . 1.375(3) ?
C4 H4A . 0.9434 ?
C5 C6 . 1.390(3) ?
C5 H5A . 0.9559 ?
C6 C7 . 1.398(3) ?
C6 C9 . 1.452(3) yes
C7 C8 . 1.377(3) ?
C7 H7A . 0.9649 ?
C8 H8A . 0.9916 ?
C9 H9A . 1.0461 ?
